data_7234228
loop_
_publ_author_name
'Gayathri, Parthasarathy'
'Karthikeyan, Subramanian'
'Pannipara, Mehboobali'
'Al-Sehemi, Abdullah G.'
'Moon, Dohyun'
'Anthony, Savarimuthu Philip'

_publ_section_title
;
 Aggregation-enhanced emissive mechanofluorochromic carbazole-halogen
 positional isomers: tunable fluorescence via conformational polymorphism
 and crystallization-induced fluorescence switching
;
_journal_issue 43
_journal_name_full CrystEngComm
_journal_page_first 6604
_journal_paper_doi 10.1039/C9CE01227C
_journal_volume 21
_journal_year 2019
_chemical_formula_moiety 'C27 H17 Cl N2'
_chemical_formula_sum 'C27 H17 Cl N2'
_chemical_formula_weight 404.88
_space_group_crystal_system monoclinic
_space_group_IT_number 14
_space_group_name_Hall '-P 2ybc'
_space_group_name_H-M_alt 'P 1 21/c 1'
_symmetry_space_group_name_Hall '-P 2ybc'
_symmetry_space_group_name_H-M 'P 1 21/c 1'
_atom_sites_solution_hydrogens geom
_audit_creation_method SHELXL-2018/3
_audit_update_record
;
2019-08-03 deposited with the CCDC.    2019-09-26 downloaded from the CCDC.
;
_cell_angle_alpha 90
_cell_angle_beta 97.35(3)
_cell_angle_gamma 90
_cell_formula_units_Z 4
_cell_length_a 9.0810(18)
_cell_length_b 13.600(3)
_cell_length_c 16.245(3)
_cell_measurement_reflns_used 60617
_cell_measurement_temperature 220(2)
_cell_measurement_theta_max 33.548
_cell_measurement_theta_min 0.361
_cell_volume 1989.8(7)
_computing_cell_refinement '<i>HKL3000sm</i>(Otwinowski & Minor, 1997)'
_computing_data_collection '<i>PAL BL2D-SMDC Program</i>(Shin et.al, 2016)'
_computing_data_reduction '<i>HKL3000sm</i>(Otwinowski & Minor, 1997)'
_computing_molecular_graphics '<i>DIAMOND 4</i>(Putz&Brandenburg, 2014)'
_computing_publication_material '<i>publCIF</i>(Westrip, 2010)'
_computing_structure_refinement '<i>SHELXL-2018</i>(Sheldrick, 2015b)'
_computing_structure_solution '<i>SHELXT-2018</i>(Sheldrick, 2015a)'
_diffrn_ambient_temperature 220(2)
_diffrn_measured_fraction_theta_full 1.000
_diffrn_measured_fraction_theta_max 1.000
_diffrn_measurement_device_type 'Rayonix MX225HS CCD area detector'
_diffrn_measurement_method 'omega scan'
_diffrn_radiation_type synchrotron
_diffrn_radiation_wavelength 0.630
_diffrn_reflns_av_R_equivalents 0.0521
_diffrn_reflns_av_unetI/netI 0.0363
_diffrn_reflns_Laue_measured_fraction_full 1.000
_diffrn_reflns_Laue_measured_fraction_max 1.000
_diffrn_reflns_limit_h_max 12
_diffrn_reflns_limit_h_min -12
_diffrn_reflns_limit_k_max 18
_diffrn_reflns_limit_k_min -18
_diffrn_reflns_limit_l_max 22
_diffrn_reflns_limit_l_min -22
_diffrn_reflns_number 19365
_diffrn_reflns_point_group_measured_fraction_full 1.000
_diffrn_reflns_point_group_measured_fraction_max 1.000
_diffrn_reflns_theta_full 22.210
_diffrn_reflns_theta_max 25.498
_diffrn_reflns_theta_min 1.737
_diffrn_source 'PLSII 2D bending magnet'
_exptl_absorpt_coefficient_mu 0.152
_exptl_absorpt_correction_T_max 1.000
_exptl_absorpt_correction_T_min 0.956
_exptl_absorpt_correction_type empirical
_exptl_absorpt_process_details '<i>HKL3000sm Scalepack</i>(Otwinowski et.al,2003)'
_exptl_crystal_colour 'light blue'
_exptl_crystal_density_diffrn 1.352
_exptl_crystal_description block
_exptl_crystal_F_000 840
_exptl_crystal_size_max 0.095
_exptl_crystal_size_mid 0.084
_exptl_crystal_size_min 0.039
_refine_diff_density_max 0.457
_refine_diff_density_min -0.313
_refine_diff_density_rms 0.057
_refine_ls_extinction_method none
_refine_ls_goodness_of_fit_ref 1.112
_refine_ls_hydrogen_treatment constr
_refine_ls_matrix_type full
_refine_ls_number_parameters 308
_refine_ls_number_reflns 5317
_refine_ls_number_restraints 0
_refine_ls_restrained_S_all 1.112
_refine_ls_R_factor_all 0.0634
_refine_ls_R_factor_gt 0.0545
_refine_ls_shift/su_max 0.000
_refine_ls_shift/su_mean 0.000
_refine_ls_structure_factor_coef Fsqd
_refine_ls_weighting_details 'w=1/[\s^2^(Fo^2^)+(0.0978P)^2^+0.2303P] where P=(Fo^2^+2Fc^2^)/3'
_refine_ls_weighting_scheme calc
_refine_ls_wR_factor_gt 0.1660
_refine_ls_wR_factor_ref 0.1734
_reflns_Friedel_coverage 0.000
_reflns_number_gt 4289
_reflns_number_total 5317
_reflns_threshold_expression 'I > 2\s(I)'
_cod_data_source_file c9ce01227c2.cif
_cod_data_source_block SPA300
_cod_depositor_comments 'Adding full bibliography for 7234221--7234231.cif.'
_cod_database_code 7234228
_shelx_shelxl_version_number 2018/3
_shelx_space_group_comment
;
The symmetry employed for this shelxl refinement is uniquely defined
by the following loop, which should always be used as a source of
symmetry information in preference to the above space-group names.
They are only intended as comments.
;
_shelx_estimated_absorpt_t_min 0.986
_shelx_estimated_absorpt_t_max 0.994

loop_
_space_group_symop_operation_xyz
'x, y, z'
'-x, y+1/2, -z+1/2'
'-x, -y, -z'
'x, -y-1/2, z-1/2'

loop_
_atom_site_label
_atom_site_type_symbol
_atom_site_fract_x
_atom_site_fract_y
_atom_site_fract_z
_atom_site_U_iso_or_equiv
_atom_site_adp_type
_atom_site_occupancy
_atom_site_site_symmetry_order
_atom_site_calc_flag
_atom_site_refinement_flags_posn
_atom_site_refinement_flags_adp
_atom_site_refinement_flags_occupancy
_atom_site_disorder_assembly
_atom_site_disorder_group
N1 N 0.81091(14) 0.73724(8) 0.14112(7) 0.0360(3) Uani 1 1 d . . . . .
N2 N 0.8364(2) 0.26049(12) 0.26814(11) 0.0645(5) Uani 1 1 d . . . . .
C1 C 0.85880(16) 0.71781(11) 0.06439(9) 0.0368(3) Uani 1 1 d . . . . .
C2 C 0.87725(19) 0.62755(12) 0.02633(10) 0.0437(4) Uani 1 1 d . . . . .
H2 H 0.861540 0.568004 0.053272 0.052 Uiso 1 1 calc R U . . .
C3 C 0.9196(2) 0.62878(13) -0.05261(10) 0.0502(4) Uani 1 1 d . . . . .
H3 H 0.932272 0.568894 -0.079717 0.060 Uiso 1 1 calc R U . . .
C4 C 0.9439(2) 0.71715(14) -0.09293(10) 0.0507(4) Uani 1 1 d . . . . .
H4 H 0.975161 0.715879 -0.145882 0.061 Uiso 1 1 calc R U . . .
C5 C 0.92224(18) 0.80571(12) -0.05565(9) 0.0438(4) Uani 1 1 d . . . . .
H5 H 0.936659 0.864896 -0.083415 0.053 Uiso 1 1 calc R U . . .
C6 C 0.87868(16) 0.80737(11) 0.02384(9) 0.0370(3) Uani 1 1 d . . . . .
C7 C 0.84013(16) 0.88480(10) 0.07772(9) 0.0355(3) Uani 1 1 d . . . . .
C8 C 0.83321(16) 0.98747(11) 0.07094(10) 0.0397(3) Uani 1 1 d . . . . .
H8 H 0.856509 1.018844 0.022694 0.048 Uiso 1 1 calc R U . . .
C9 C 0.79186(17) 1.04203(11) 0.13582(11) 0.0442(4) Uani 1 1 d . . . . .
H9 H 0.786373 1.110896 0.131522 0.053 Uiso 1 1 calc R U . . .
C10 C 0.75794(17) 0.99553(11) 0.20817(10) 0.0421(3) Uani 1 1 d . . . . .
H10 H 0.732666 1.034040 0.252321 0.050 Uiso 1 1 calc R U . . .
C11 C 0.76091(17) 0.89373(11) 0.21596(10) 0.0386(3) Uani 1 1 d . . . . .
H11 H 0.737258 0.862812 0.264333 0.046 Uiso 1 1 calc R U . . .
C12 C 0.80011(15) 0.83923(10) 0.14963(9) 0.0343(3) Uani 1 1 d . . . . .
C13 C 0.77381(15) 0.66534(10) 0.19796(8) 0.0329(3) Uani 1 1 d . . . . .
C14 C 0.87038(15) 0.58721(10) 0.21954(9) 0.0344(3) Uani 1 1 d . . . . .
H14 H 0.961393 0.583986 0.197853 0.041 Uiso 1 1 calc R U . . .
C15 C 0.83325(15) 0.51439(10) 0.27263(8) 0.0326(3) Uani 1 1 d . . . . .
H15 H 0.898185 0.461197 0.285592 0.039 Uiso 1 1 calc R U . . .
C16 C 0.69956(15) 0.51907(10) 0.30738(8) 0.0309(3) Uani 1 1 d . . . . .
C17 C 0.60733(15) 0.60087(10) 0.28791(9) 0.0352(3) Uani 1 1 d . . . . .
H17 H 0.520163 0.607390 0.313020 0.042 Uiso 1 1 calc R U . . .
C18 C 0.64158(16) 0.67186(10) 0.23282(9) 0.0359(3) Uani 1 1 d . . . . .
H18 H 0.576028 0.724482 0.218815 0.043 Uiso 1 1 calc R U . . .
C19 C 0.65462(15) 0.44586(10) 0.36499(8) 0.0328(3) Uani 1 1 d . . . . .
H19 H 0.592742 0.469292 0.402828 0.039 Uiso 1 1 calc R U . . .
C20 C 0.68896(15) 0.34970(10) 0.37176(8) 0.0320(3) Uani 1 1 d . . . . .
C21 C 0.77427(18) 0.30261(11) 0.31342(10) 0.0420(3) Uani 1 1 d . . . . .
Cl1A Cl 0.4979(5) 0.0607(5) 0.6179(5) 0.0770(10) Uani 0.467(16) 1 d . . P A 1
C22A C 0.64110(15) 0.28292(11) 0.43545(8) 0.0344(3) Uani 0.467(16) 1 d . . P A 1
C23A C 0.6919(11) 0.1800(6) 0.4369(6) 0.0502(17) Uani 0.467(16) 1 d . . P A 1
H23A H 0.755022 0.158865 0.398865 0.060 Uiso 0.467(16) 1 calc R U P A 1
C24A C 0.6480(11) 0.1148(7) 0.4931(6) 0.0607(19) Uani 0.467(16) 1 d . . P A 1
H24A H 0.684021 0.049948 0.494547 0.073 Uiso 0.467(16) 1 calc R U P A 1
C25A C 0.5534(15) 0.1427(8) 0.5468(8) 0.045(2) Uani 0.467(16) 1 d . . P A 1
C26A C 0.48465(18) 0.24525(14) 0.54122(10) 0.0463(4) Uani 0.467(16) 1 d . . P A 1
H26A H 0.416091 0.264859 0.576739 0.056 Uiso 0.467(16) 1 calc R U P A 1
C27A C 0.52746(17) 0.30822(11) 0.48168(9) 0.0404(3) Uani 0.467(16) 1 d . . P A 1
H27A H 0.479133 0.369064 0.472244 0.049 Uiso 0.467(16) 1 calc R U P A 1
Cl1B Cl 0.5066(4) 0.0917(5) 0.6396(3) 0.0689(9) Uani 0.533(16) 1 d . . P A 2
C22B C 0.64110(15) 0.28292(11) 0.43545(8) 0.0344(3) Uani 0.533(16) 1 d . . P A 2
C23B C 0.7211(8) 0.2041(6) 0.4621(6) 0.0503(16) Uani 0.533(16) 1 d . . P A 2
H23B H 0.807247 0.189142 0.438050 0.060 Uiso 0.533(16) 1 calc R U P A 2
C24B C 0.6806(8) 0.1433(6) 0.5245(6) 0.062(2) Uani 0.533(16) 1 d . . P A 2
H24B H 0.735683 0.086488 0.540882 0.074 Uiso 0.533(16) 1 calc R U P A 2
C25B C 0.5565(12) 0.1689(7) 0.5618(7) 0.0424(16) Uani 0.533(16) 1 d . . P A 2
C26B C 0.48465(18) 0.24525(14) 0.54122(10) 0.0463(4) Uani 0.533(16) 1 d . . P A 2
H26B H 0.400014 0.260222 0.566620 0.056 Uiso 0.533(16) 1 calc R U P A 2
C27B C 0.52746(17) 0.30822(11) 0.48168(9) 0.0404(3) Uani 0.533(16) 1 d . . P A 2
H27B H 0.479133 0.369064 0.472244 0.049 Uiso 0.533(16) 1 calc R U P A 2

loop_
_atom_site_aniso_label
_atom_site_aniso_U_11
_atom_site_aniso_U_22
_atom_site_aniso_U_33
_atom_site_aniso_U_23
_atom_site_aniso_U_13
_atom_site_aniso_U_12
N1 0.0476(7) 0.0283(5) 0.0326(6) 0.0051(4) 0.0069(5) -0.0014(5)
N2 0.0920(12) 0.0439(8) 0.0660(10) -0.0034(7) 0.0424(9) 0.0075(8)
C1 0.0434(7) 0.0351(7) 0.0315(6) 0.0038(6) 0.0037(5) -0.0050(6)
C2 0.0569(9) 0.0354(7) 0.0391(8) 0.0006(6) 0.0076(7) -0.0081(7)
C3 0.0634(10) 0.0468(9) 0.0407(8) -0.0072(7) 0.0083(7) -0.0066(8)
C4 0.0597(10) 0.0606(10) 0.0323(7) -0.0002(7) 0.0083(7) -0.0096(8)
C5 0.0504(8) 0.0470(8) 0.0338(7) 0.0085(6) 0.0049(6) -0.0112(7)
C6 0.0410(7) 0.0361(7) 0.0329(7) 0.0059(6) 0.0009(5) -0.0070(6)
C7 0.0371(7) 0.0334(7) 0.0346(7) 0.0080(5) -0.0001(5) -0.0048(5)
C8 0.0412(7) 0.0326(7) 0.0436(8) 0.0134(6) -0.0009(6) -0.0047(6)
C9 0.0404(8) 0.0304(7) 0.0604(10) 0.0077(7) 0.0005(7) 0.0027(6)
C10 0.0380(7) 0.0351(7) 0.0526(9) -0.0011(6) 0.0041(6) 0.0054(6)
C11 0.0404(7) 0.0353(7) 0.0398(7) 0.0048(6) 0.0034(6) 0.0016(6)
C12 0.0378(7) 0.0286(6) 0.0353(7) 0.0061(5) 0.0006(5) -0.0014(5)
C13 0.0391(7) 0.0295(6) 0.0299(6) 0.0040(5) 0.0036(5) -0.0041(5)
C14 0.0356(6) 0.0329(6) 0.0354(7) 0.0041(5) 0.0065(5) -0.0005(5)
C15 0.0354(6) 0.0294(6) 0.0330(6) 0.0038(5) 0.0041(5) 0.0002(5)
C16 0.0362(6) 0.0285(6) 0.0279(6) -0.0002(5) 0.0033(5) -0.0034(5)
C17 0.0347(6) 0.0328(6) 0.0386(7) -0.0015(5) 0.0065(5) -0.0009(5)
C18 0.0353(7) 0.0305(6) 0.0412(7) 0.0038(6) 0.0022(5) 0.0013(5)
C19 0.0380(7) 0.0333(6) 0.0278(6) 0.0009(5) 0.0067(5) -0.0010(5)
C20 0.0361(6) 0.0330(6) 0.0277(6) 0.0028(5) 0.0068(5) -0.0012(5)
C21 0.0530(9) 0.0334(7) 0.0424(8) 0.0037(6) 0.0170(7) -0.0003(6)
Cl1A 0.0823(12) 0.076(2) 0.074(2) 0.0482(16) 0.0180(13) 0.0001(13)
C22A 0.0349(6) 0.0363(7) 0.0324(6) 0.0095(6) 0.0054(5) -0.0007(5)
C23A 0.063(4) 0.036(3) 0.056(4) 0.015(2) 0.023(3) 0.013(2)
C24A 0.071(4) 0.048(3) 0.066(4) 0.028(3) 0.019(3) 0.022(3)
C25A 0.051(3) 0.040(4) 0.044(4) 0.022(3) 0.003(3) 0.003(3)
C26A 0.0459(8) 0.0573(10) 0.0372(7) 0.0042(7) 0.0111(6) -0.0058(7)
C27A 0.0458(8) 0.0384(7) 0.0389(7) 0.0013(6) 0.0124(6) -0.0003(6)
Cl1B 0.0621(8) 0.085(2) 0.0626(14) 0.0486(13) 0.0177(8) 0.0017(11)
C22B 0.0349(6) 0.0363(7) 0.0324(6) 0.0095(6) 0.0054(5) -0.0007(5)
C23B 0.046(3) 0.043(3) 0.067(4) 0.019(3) 0.027(3) 0.014(2)
C24B 0.056(3) 0.057(4) 0.076(5) 0.043(3) 0.028(3) 0.021(3)
C25B 0.039(2) 0.047(4) 0.043(3) 0.018(3) 0.014(2) 0.001(3)
C26B 0.0459(8) 0.0573(10) 0.0372(7) 0.0042(7) 0.0111(6) -0.0058(7)
C27B 0.0458(8) 0.0384(7) 0.0389(7) 0.0013(6) 0.0124(6) -0.0003(6)

loop_
_atom_type_symbol
_atom_type_description
_atom_type_scat_dispersion_real
_atom_type_scat_dispersion_imag
_atom_type_scat_source
C C 0.0021 0.0012 'International Tables Vol C Tables 4.2.6.8 and 6.1.1.4'
H H 0.0000 0.0000 'International Tables Vol C Tables 4.2.6.8 and 6.1.1.4'
N N 0.0044 0.0025 'International Tables Vol C Tables 4.2.6.8 and 6.1.1.4'
Cl Cl 0.1230 0.1255 'International Tables Vol C Tables 4.2.6.8 and 6.1.1.4'

loop_
_geom_angle_atom_site_label_1
_geom_angle_atom_site_label_2
_geom_angle_atom_site_label_3
_geom_angle
C1 N1 C12 108.03(11)
C1 N1 C13 125.38(12)
C12 N1 C13 126.54(12)
C2 C1 N1 129.13(13)
C2 C1 C6 121.64(13)
N1 C1 C6 109.10(12)
C3 C2 C1 117.60(14)
C3 C2 H2 121.2
C1 C2 H2 121.2
C2 C3 C4 121.51(16)
C2 C3 H3 119.2
C4 C3 H3 119.2
C5 C4 C3 120.43(15)
C5 C4 H4 119.8
C3 C4 H4 119.8
C4 C5 C6 119.65(14)
C4 C5 H5 120.2
C6 C5 H5 120.2
C5 C6 C1 119.13(14)
C5 C6 C7 133.80(14)
C1 C6 C7 107.01(12)
C8 C7 C12 119.29(14)
C8 C7 C6 133.82(13)
C12 C7 C6 106.88(12)
C9 C8 C7 119.32(13)
C9 C8 H8 120.3
C7 C8 H8 120.3
C8 C9 C10 120.52(14)
C8 C9 H9 119.7
C10 C9 H9 119.7
C11 C10 C9 121.42(15)
C11 C10 H10 119.3
C9 C10 H10 119.3
C10 C11 C12 117.64(14)
C10 C11 H11 121.2
C12 C11 H11 121.2
C11 C12 N1 129.27(13)
C11 C12 C7 121.74(13)
N1 C12 C7 108.98(13)
C14 C13 C18 119.55(12)
C14 C13 N1 119.76(12)
C18 C13 N1 120.69(13)
C15 C14 C13 120.46(13)
C15 C14 H14 119.8
C13 C14 H14 119.8
C14 C15 C16 120.70(12)
C14 C15 H15 119.6
C16 C15 H15 119.6
C17 C16 C15 117.82(12)
C17 C16 C19 118.50(12)
C15 C16 C19 123.63(12)
C18 C17 C16 121.57(13)
C18 C17 H17 119.2
C16 C17 H17 119.2
C17 C18 C13 119.77(13)
C17 C18 H18 120.1
C13 C18 H18 120.1
C20 C19 C16 129.37(12)
C20 C19 H19 115.3
C16 C19 H19 115.3
C19 C20 C21 120.93(12)
C19 C20 C22B 124.52(12)
C21 C20 C22B 114.52(12)
C19 C20 C22A 124.52(12)
C21 C20 C22A 114.52(12)
N2 C21 C20 175.76(17)
C27A C22A C23A 118.5(4)
C27A C22A C20 121.84(13)
C23A C22A C20 118.3(4)
C24A C23A C22A 120.6(7)
C24A C23A H23A 119.7
C22A C23A H23A 119.7
C25A C24A C23A 120.8(8)
C25A C24A H24A 119.6
C23A C24A H24A 119.6
C24A C25A C26A 120.4(9)
C24A C25A Cl1A 120.9(7)
C26A C25A Cl1A 118.6(8)
C27A C26A C25A 117.3(5)
C27A C26A H26A 121.4
C25A C26A H26A 121.4
C26A C27A C22A 121.12(15)
C26A C27A H27A 119.4
C22A C27A H27A 119.4
C23B C22B C27B 115.6(3)
C23B C22B C20 121.5(3)
C27B C22B C20 121.84(13)
C22B C23B C24B 121.9(6)
C22B C23B H23B 119.0
C24B C23B H23B 119.0
C25B C24B C23B 118.2(7)
C25B C24B H24B 120.9
C23B C24B H24B 120.9
C26B C25B C24B 121.1(8)
C26B C25B Cl1B 121.2(7)
C24B C25B Cl1B 117.7(7)
C25B C26B C27B 121.2(5)
C25B C26B H26B 119.4
C27B C26B H26B 119.4
C26B C27B C22B 121.12(15)
C26B C27B H27B 119.4
C22B C27B H27B 119.4

loop_
_geom_bond_atom_site_label_1
_geom_bond_atom_site_label_2
_geom_bond_distance
N1 C1 1.3968(18)
N1 C12 1.3987(17)
N1 C13 1.4148(17)
N2 C21 1.137(2)
C1 C2 1.394(2)
C1 C6 1.4073(19)
C2 C3 1.385(2)
C2 H2 0.9400
C3 C4 1.400(3)
C3 H3 0.9400
C4 C5 1.374(2)
C4 H4 0.9400
C5 C6 1.398(2)
C5 H5 0.9400
C6 C7 1.441(2)
C7 C8 1.401(2)
C7 C12 1.4104(19)
C8 C9 1.380(2)
C8 H8 0.9400
C9 C10 1.403(2)
C9 H9 0.9400
C10 C11 1.390(2)
C10 H10 0.9400
C11 C12 1.391(2)
C11 H11 0.9400
C13 C14 1.3936(19)
C13 C18 1.394(2)
C14 C15 1.3832(18)
C14 H14 0.9400
C15 C16 1.4043(18)
C15 H15 0.9400
C16 C17 1.4041(19)
C16 C19 1.4598(18)
C17 C18 1.379(2)
C17 H17 0.9400
C18 H18 0.9400
C19 C20 1.3457(19)
C19 H19 0.9400
C20 C21 1.448(2)
C20 C22B 1.4829(18)
C20 C22A 1.4829(18)
Cl1A C25A 1.725(13)
C22A C27A 1.395(2)
C22A C23A 1.473(8)
C23A C24A 1.368(12)
C23A H23A 0.9400
C24A C25A 1.355(15)
C24A H24A 0.9400
C25A C26A 1.526(11)
C26A C27A 1.384(2)
C26A H26A 0.9400
C27A H27A 0.9400
Cl1B C25B 1.747(11)
C22B C23B 1.336(7)
C22B C27B 1.395(2)
C23B C24B 1.393(9)
C23B H23B 0.9400
C24B C25B 1.391(12)
C24B H24B 0.9400
C25B C26B 1.249(11)
C26B C27B 1.384(2)
C26B H26B 0.9400
C27B H27B 0.9400

loop_
_geom_torsion_atom_site_label_1
_geom_torsion_atom_site_label_2
_geom_torsion_atom_site_label_3
_geom_torsion_atom_site_label_4
_geom_torsion
C12 N1 C1 C2 -175.77(16)
C13 N1 C1 C2 1.6(3)
C12 N1 C1 C6 0.02(16)
C13 N1 C1 C6 177.43(13)
N1 C1 C2 C3 176.83(16)
C6 C1 C2 C3 1.5(2)
C1 C2 C3 C4 0.3(3)
C2 C3 C4 C5 -1.7(3)
C3 C4 C5 C6 1.3(3)
C4 C5 C6 C1 0.4(2)
C4 C5 C6 C7 -176.33(16)
C2 C1 C6 C5 -1.9(2)
N1 C1 C6 C5 -178.06(14)
C2 C1 C6 C7 175.67(14)
N1 C1 C6 C7 -0.50(16)
C5 C6 C7 C8 -0.7(3)
C1 C6 C7 C8 -177.77(16)
C5 C6 C7 C12 177.83(16)
C1 C6 C7 C12 0.78(15)
C12 C7 C8 C9 2.0(2)
C6 C7 C8 C9 -179.60(15)
C7 C8 C9 C10 0.4(2)
C8 C9 C10 C11 -1.8(2)
C9 C10 C11 C12 0.6(2)
C10 C11 C12 N1 -179.62(15)
C10 C11 C12 C7 1.9(2)
C1 N1 C12 C11 -178.14(14)
C13 N1 C12 C11 4.5(2)
C1 N1 C12 C7 0.48(16)
C13 N1 C12 C7 -176.89(13)
C8 C7 C12 C11 -3.2(2)
C6 C7 C12 C11 177.96(13)
C8 C7 C12 N1 178.02(13)
C6 C7 C12 N1 -0.77(16)
C1 N1 C13 C14 48.9(2)
C12 N1 C13 C14 -134.13(15)
C1 N1 C13 C18 -131.16(16)
C12 N1 C13 C18 45.8(2)
C18 C13 C14 C15 2.5(2)
N1 C13 C14 C15 -177.61(12)
C13 C14 C15 C16 -1.6(2)
C14 C15 C16 C17 -1.42(19)
C14 C15 C16 C19 -178.83(13)
C15 C16 C17 C18 3.7(2)
C19 C16 C17 C18 -178.79(13)
C16 C17 C18 C13 -2.8(2)
C14 C13 C18 C17 -0.3(2)
N1 C13 C18 C17 179.81(13)
C17 C16 C19 C20 154.09(15)
C15 C16 C19 C20 -28.5(2)
C16 C19 C20 C21 -4.6(2)
C16 C19 C20 C22B 177.45(13)
C16 C19 C20 C22A 177.45(13)
C19 C20 C22A C27A 15.5(2)
C21 C20 C22A C27A -162.54(15)
C19 C20 C22A C23A -177.9(5)
C21 C20 C22A C23A 4.0(5)
C27A C22A C23A C24A -11.4(8)
C20 C22A C23A C24A -178.4(5)
C22A C23A C24A C25A 2.1(12)
C23A C24A C25A C26A 4.6(14)
C23A C24A C25A Cl1A -179.9(7)
C24A C25A C26A C27A -2.3(12)
Cl1A C25A C26A C27A -177.8(5)
C25A C26A C27A C22A -7.2(6)
C23A C22A C27A C26A 13.8(5)
C20 C22A C27A C26A -179.65(14)
C19 C20 C22B C23B -152.2(5)
C21 C20 C22B C23B 29.7(6)
C19 C20 C22B C27B 15.5(2)
C21 C20 C22B C27B -162.54(15)
C27B C22B C23B C24B 8.7(7)
C20 C22B C23B C24B 177.1(4)
C22B C23B C24B C25B -2.7(9)
C23B C24B C25B C26B -1.3(11)
C23B C24B C25B Cl1B 179.7(5)
C24B C25B C26B C27B -1.3(10)
Cl1B C25B C26B C27B 177.6(4)
C25B C26B C27B C22B 7.9(6)
C23B C22B C27B C26B -11.3(5)
C20 C22B C27B C26B -179.65(14)
